data_4065412
loop_
_publ_author_name
'Maleckis, Ansis'
'Sanford, Melanie S.'

_publ_section_title
;
 Facial Tridentate Ligands for Stabilizing Palladium(IV) Complexes
;
_journal_issue 24
_journal_name_full Organometallics
_journal_page_first 6617
_journal_paper_doi 10.1021/om200779j
_journal_volume 30
_journal_year 2011
_chemical_formula_moiety 'C29 H29 Cl F3 N3 O2 Pd S, 2(C2 H3 N)'
_chemical_formula_sum 'C33 H35 Cl F3 N5 O2 Pd S'
_chemical_formula_weight 764.57
_chemical_name_systematic
;
 ?
;
_space_group_IT_number 2
_symmetry_cell_setting triclinic
_symmetry_space_group_name_Hall '-P 1'
_symmetry_space_group_name_H-M 'P -1'
_atom_sites_solution_hydrogens geom
_atom_sites_solution_primary direct
_atom_sites_solution_secondary difmap
_audit_creation_method SHELXL-97
_cell_angle_alpha 67.070(5)
_cell_angle_beta 78.111(5)
_cell_angle_gamma 73.844(5)
_cell_formula_units_Z 2
_cell_length_a 9.9337(2)
_cell_length_b 13.4448(3)
_cell_length_c 14.1447(10)
_cell_measurement_reflns_used 18798
_cell_measurement_temperature 85(2)
_cell_measurement_theta_max 68.20
_cell_measurement_theta_min 3.40
_cell_volume 1660.93(15)
_computing_cell_refinement 'CrystalClear-SM Expert 2.0 r5'
_computing_data_collection 'CrystalClear-SM Expert 2.0 r5 (Rigaku, 2010)'
_computing_data_reduction 'CrystalClear-SM Expert 2.0 r5'
_computing_molecular_graphics 'Bruker SHELXTL'
_computing_publication_material 'Bruker SHELXTL'
_computing_structure_refinement 'SHELXL-97 (Sheldrick, 2008)'
_computing_structure_solution 'SHELXS-97 (Sheldrick, 2008)'
_diffrn_ambient_temperature 85(2)
_diffrn_detector_area_resol_mean 14.629
_diffrn_measured_fraction_theta_full 0.976
_diffrn_measured_fraction_theta_max 0.976
_diffrn_measurement_device_type 'Rigaku Saturn70 CCD'
_diffrn_measurement_method \w
_diffrn_radiation_monochromator confocal
_diffrn_radiation_source 'micro-focus rotting anode'
_diffrn_radiation_type CuK\a
_diffrn_radiation_wavelength 1.54178
_diffrn_reflns_av_R_equivalents 0.0485
_diffrn_reflns_av_sigmaI/netI 0.0315
_diffrn_reflns_limit_h_max 11
_diffrn_reflns_limit_h_min -11
_diffrn_reflns_limit_k_max 16
_diffrn_reflns_limit_k_min -16
_diffrn_reflns_limit_l_max 17
_diffrn_reflns_limit_l_min -17
_diffrn_reflns_number 34052
_diffrn_reflns_theta_full 68.22
_diffrn_reflns_theta_max 68.22
_diffrn_reflns_theta_min 3.41
_exptl_absorpt_coefficient_mu 6.306
_exptl_absorpt_correction_T_max 0.474
_exptl_absorpt_correction_T_min 0.416
_exptl_absorpt_correction_type multi-scan
_exptl_absorpt_process_details 'Jacobson, R. (1998) Private communication'
_exptl_crystal_colour yellow
_exptl_crystal_density_diffrn 1.529
_exptl_crystal_density_method 'not measured'
_exptl_crystal_description block
_exptl_crystal_F_000 780
_exptl_crystal_size_max 0.15
_exptl_crystal_size_mid 0.13
_exptl_crystal_size_min 0.12
_refine_diff_density_max 0.472
_refine_diff_density_min -0.599
_refine_diff_density_rms 0.069
_refine_ls_extinction_method none
_refine_ls_goodness_of_fit_ref 1.056
_refine_ls_hydrogen_treatment constr
_refine_ls_matrix_type full
_refine_ls_number_parameters 560
_refine_ls_number_reflns 5929
_refine_ls_number_restraints 183
_refine_ls_restrained_S_all 1.047
_refine_ls_R_factor_all 0.0273
_refine_ls_R_factor_gt 0.0270
_refine_ls_shift/su_max 0.001
_refine_ls_shift/su_mean 0.000
_refine_ls_structure_factor_coef Fsqd
_refine_ls_weighting_details 'calc w=1/[\s^2^(Fo^2^)+(0.0304P)^2^+2.0101P] where P=(Fo^2^+2Fc^2^)/3'
_refine_ls_weighting_scheme calc
_refine_ls_wR_factor_gt 0.0694
_refine_ls_wR_factor_ref 0.0696
_reflns_number_gt 5842
_reflns_number_total 5929
_reflns_threshold_expression >2sigma(I)
_cod_data_source_file om200779j_si_001.cif
_cod_data_source_block complex_12
_cod_original_cell_volume 1660.93(13)
_cod_database_code 4065412

loop_
_symmetry_equiv_pos_as_xyz
'x, y, z'
'-x, -y, -z'

loop_
_atom_site_label
_atom_site_type_symbol
_atom_site_fract_x
_atom_site_fract_y
_atom_site_fract_z
_atom_site_U_iso_or_equiv
_atom_site_adp_type
_atom_site_occupancy
_atom_site_symmetry_multiplicity
_atom_site_calc_flag
_atom_site_refinement_flags
_atom_site_disorder_assembly
_atom_site_disorder_group
S1 S 0.28065(5) 0.14389(4) 0.39647(3) 0.02288(10) Uani 1 1 d D . .
Pd1 Pd 0.400433(12) 0.257881(9) 0.143595(9) 0.01427(3) Uani 1 1 d . . .
Cl1 Cl 0.46589(5) 0.34937(4) -0.02766(3) 0.02814(11) Uani 1 1 d . A .
F1 F 0.14777(13) 0.38145(10) 0.21626(12) 0.0429(3) Uani 1 1 d . . .
F2 F 0.24528(16) 0.48345(10) 0.07743(12) 0.0490(4) Uani 1 1 d . . .
F3 F 0.33497(14) 0.43032(10) 0.21918(11) 0.0420(3) Uani 1 1 d . . .
O1 O 0.14135(14) 0.17046(14) 0.36723(10) 0.0328(4) Uani 1 1 d . A .
O2 O 0.32734(14) 0.03617(12) 0.47246(10) 0.0273(3) Uani 1 1 d . A .
N1 N 0.53515(15) 0.10560(12) 0.13677(11) 0.0154(3) Uani 1 1 d . A .
N2 N 0.58605(16) 0.27508(12) 0.19174(11) 0.0181(3) Uani 1 1 d . A .
N3 N 0.39076(15) 0.15595(12) 0.29544(11) 0.0163(3) Uani 1 1 d . A .
C1 C 0.57176(19) 0.06888(16) 0.05797(14) 0.0218(4) Uani 1 1 d . . .
H1B H 0.5365 0.1141 -0.0064 0.026 Uiso 1 1 calc R A .
C2 C 0.6599(2) -0.03346(17) 0.06796(17) 0.0320(5) Uani 1 1 d . A .
H2B H 0.6839 -0.0590 0.0115 0.038 Uiso 1 1 calc R . .
C3 C 0.7126(2) -0.09822(17) 0.16151(18) 0.0313(5) Uani 1 1 d . . .
H3A H 0.7737 -0.1687 0.1697 0.038 Uiso 1 1 calc R A .
C4 C 0.6761(2) -0.05983(15) 0.24291(16) 0.0236(4) Uani 1 1 d . A .
H4A H 0.7123 -0.1027 0.3073 0.028 Uiso 1 1 calc R . .
C5 C 0.58559(18) 0.04248(14) 0.22827(13) 0.0160(4) Uani 1 1 d . . .
C6 C 0.54021(18) 0.09979(14) 0.30657(13) 0.0161(4) Uani 1 1 d . A .
H6A H 0.5535 0.0463 0.3784 0.019 Uiso 1 1 calc R . .
C7 C 0.62998(19) 0.18566(14) 0.27331(13) 0.0166(4) Uani 1 1 d . . .
C8 C 0.75148(19) 0.17162(15) 0.31479(14) 0.0206(4) Uani 1 1 d . A .
H8A H 0.7802 0.1082 0.3731 0.025 Uiso 1 1 calc R . .
C9 C 0.8305(2) 0.25239(16) 0.26928(15) 0.0237(4) Uani 1 1 d . . .
H9A H 0.9153 0.2444 0.2953 0.028 Uiso 1 1 calc R A .
C10 C 0.7839(2) 0.34466(16) 0.18548(16) 0.0276(4) Uani 1 1 d . A .
H10A H 0.8363 0.4009 0.1533 0.033 Uiso 1 1 calc R . .
C11 C 0.6600(2) 0.35406(15) 0.14910(16) 0.0245(4) Uani 1 1 d . . .
H11A H 0.6269 0.4181 0.0926 0.029 Uiso 1 1 calc R A .
C12 C 0.2914(5) 0.2488(4) 0.4440(3) 0.0202(8) Uani 0.50 1 d PDU A 1
C13 C 0.1882(4) 0.3498(3) 0.4323(3) 0.0206(7) Uani 0.50 1 d PDU A 1
H13A H 0.1164 0.3689 0.3892 0.025 Uiso 0.50 1 calc PR A 1
C14 C 0.1888(4) 0.4209(3) 0.4815(3) 0.0219(7) Uani 0.50 1 d PDU A 1
H14A H 0.1174 0.4868 0.4711 0.026 Uiso 0.50 1 calc PR A 1
C15 C 0.2910(4) 0.3984(3) 0.5458(3) 0.0193(8) Uani 0.50 1 d PDU A 1
C16 C 0.3910(5) 0.3037(4) 0.5561(4) 0.0193(9) Uani 0.50 1 d PDU A 1
H16A H 0.4612 0.2863 0.6000 0.023 Uiso 0.50 1 calc PR A 1
C17 C 0.3986(5) 0.2293(4) 0.5066(3) 0.0159(8) Uani 0.50 1 d PDU A 1
H17A H 0.4746 0.1664 0.5149 0.019 Uiso 0.50 1 calc PR A 1
C18 C 0.2748(4) 0.4730(3) 0.6082(3) 0.0170(10) Uani 0.50 1 d PDU A 1
C19 C 0.4049(5) 0.4509(4) 0.6600(4) 0.0289(11) Uani 0.50 1 d PU A 1
H19A H 0.3890 0.5011 0.6981 0.043 Uiso 0.50 1 calc PR A 1
H19B H 0.4859 0.4632 0.6074 0.043 Uiso 0.50 1 calc PR A 1
H19C H 0.4238 0.3741 0.7079 0.043 Uiso 0.50 1 calc PR A 1
C20 C 0.1543(5) 0.4447(4) 0.6948(4) 0.0266(13) Uani 0.50 1 d PU A 1
H20A H 0.1804 0.3671 0.7398 0.040 Uiso 0.50 1 calc PR A 1
H20B H 0.0685 0.4564 0.6645 0.040 Uiso 0.50 1 calc PR A 1
H20C H 0.1373 0.4926 0.7355 0.040 Uiso 0.50 1 calc PR A 1
C21 C 0.2352(6) 0.5973(4) 0.5409(4) 0.0258(12) Uani 0.50 1 d PU A 1
H21A H 0.2250 0.6425 0.5832 0.039 Uiso 0.50 1 calc PR A 1
H21B H 0.1459 0.6127 0.5133 0.039 Uiso 0.50 1 calc PR A 1
H21C H 0.3096 0.6154 0.4837 0.039 Uiso 0.50 1 calc PR A 1
C12A C 0.2773(6) 0.2318(4) 0.4612(3) 0.0242(9) Uani 0.50 1 d PDU A 2
C13A C 0.1494(4) 0.2957(3) 0.4779(3) 0.0227(7) Uani 0.50 1 d PDU A 2
H13B H 0.0674 0.2937 0.4547 0.027 Uiso 0.50 1 calc PR A 2
C14A C 0.1455(4) 0.3644(3) 0.5310(3) 0.0259(7) Uani 0.50 1 d PDU A 2
H14B H 0.0579 0.4106 0.5445 0.031 Uiso 0.50 1 calc PR A 2
C15A C 0.2650(5) 0.3681(3) 0.5654(3) 0.0175(8) Uani 0.50 1 d PDU A 2
C16A C 0.3980(7) 0.3000(5) 0.5419(4) 0.0251(10) Uani 0.50 1 d PDU A 2
H16B H 0.4827 0.3017 0.5619 0.030 Uiso 0.50 1 calc PR A 2
C17A C 0.3989(6) 0.2318(5) 0.4891(4) 0.0238(10) Uani 0.50 1 d PDU A 2
H17B H 0.4846 0.1855 0.4727 0.029 Uiso 0.50 1 calc PR A 2
C18A C 0.2526(5) 0.4457(4) 0.6246(4) 0.0195(11) Uani 0.50 1 d PDU A 2
C19A C 0.3811(5) 0.4083(4) 0.6869(4) 0.0309(11) Uani 0.50 1 d PU A 2
H19D H 0.3687 0.4553 0.7277 0.046 Uiso 0.50 1 calc PR A 2
H19E H 0.4676 0.4149 0.6390 0.046 Uiso 0.50 1 calc PR A 2
H19F H 0.3880 0.3310 0.7331 0.046 Uiso 0.50 1 calc PR A 2
C20A C 0.1182(6) 0.4495(5) 0.6987(4) 0.0191(11) Uani 0.50 1 d PU A 2
H20D H 0.0362 0.4773 0.6598 0.029 Uiso 0.50 1 calc PR A 2
H20E H 0.1157 0.4986 0.7354 0.029 Uiso 0.50 1 calc PR A 2
H20F H 0.1160 0.3748 0.7487 0.029 Uiso 0.50 1 calc PR A 2
C21A C 0.2565(6) 0.5622(4) 0.5453(4) 0.0232(11) Uani 0.50 1 d PU A 2
H21D H 0.1759 0.5890 0.5051 0.035 Uiso 0.50 1 calc PR A 2
H21E H 0.3443 0.5594 0.4987 0.035 Uiso 0.50 1 calc PR A 2
H21F H 0.2518 0.6124 0.5813 0.035 Uiso 0.50 1 calc PR A 2
C22 C 0.23374(19) 0.22511(15) 0.10589(13) 0.0180(4) Uani 1 1 d . A .
C23 C 0.20569(19) 0.12103(15) 0.15802(13) 0.0183(4) Uani 1 1 d . . .
H23A H 0.2611 0.0678 0.2106 0.022 Uiso 1 1 calc R A .
C24 C 0.0944(2) 0.09529(15) 0.13216(14) 0.0207(4) Uani 1 1 d . A .
H24A H 0.0741 0.0240 0.1684 0.025 Uiso 1 1 calc R . .
C25 C 0.0127(2) 0.17086(17) 0.05516(14) 0.0239(4) Uani 1 1 d . . .
C26 C 0.0445(2) 0.27461(17) 0.00318(15) 0.0267(5) Uani 1 1 d . A .
H26A H -0.0101 0.3277 -0.0499 0.032 Uiso 1 1 calc R . .
C27 C 0.1554(2) 0.30213(16) 0.02770(15) 0.0256(5) Uani 1 1 d . . .
H27A H 0.1767 0.3729 -0.0089 0.031 Uiso 1 1 calc R A .
C28 C -0.1077(2) 0.14203(19) 0.02876(16) 0.0327(5) Uani 1 1 d . A .
H28A H -0.0776 0.1224 -0.0334 0.049 Uiso 1 1 calc R . .
H28B H -0.1878 0.2059 0.0161 0.049 Uiso 1 1 calc R . .
H28C H -0.1361 0.0791 0.0864 0.049 Uiso 1 1 calc R . .
C29 C 0.2736(2) 0.39582(16) 0.16437(18) 0.0305(5) Uani 1 1 d . A .
N4 N 0.3174(4) 0.8335(3) 0.3452(4) 0.0528(12) Uani 0.50 1 d PD B 1
C30 C 0.2120(5) 0.8741(3) 0.3769(3) 0.0329(10) Uani 0.50 1 d PD B 1
C31 C 0.0725(6) 0.9325(4) 0.4106(4) 0.0326(12) Uani 0.50 1 d PD B 1
H31A H 0.0718 1.0111 0.3902 0.049 Uiso 0.50 1 calc PR B 1
H31B H 0.0533 0.9004 0.4859 0.049 Uiso 0.50 1 calc PR B 1
H31C H -0.0002 0.9245 0.3782 0.049 Uiso 0.50 1 calc PR B 1
N6 N -0.0232(4) 0.8106(4) 0.3241(4) 0.0478(11) Uani 0.50 1 d PD C 2
C34 C 0.0266(5) 0.8481(4) 0.3667(4) 0.0363(12) Uani 0.50 1 d PD C 2
C31A C 0.0941(7) 0.8930(4) 0.4198(4) 0.0346(14) Uani 0.50 1 d PD C 2
H31D H 0.1968 0.8706 0.4069 0.052 Uiso 0.50 1 calc PR C 2
H31E H 0.0651 0.8644 0.4943 0.052 Uiso 0.50 1 calc PR C 2
H31F H 0.0653 0.9740 0.3938 0.052 Uiso 0.50 1 calc PR C 2
N5 N 0.0183(4) 0.8098(3) 0.2542(3) 0.0375(9) Uani 0.50 1 d PD D 1
C32 C 0.1184(4) 0.7462(3) 0.2492(3) 0.0240(8) Uani 0.50 1 d PD D 1
C33 C 0.2550(3) 0.66868(19) 0.23336(19) 0.0406(6) Uani 0.50 1 d PDU D 1
H33A H 0.2683 0.6682 0.1629 0.061 Uiso 0.50 1 calc PR D 1
H33B H 0.2529 0.5939 0.2830 0.061 Uiso 0.50 1 calc PR D 1
H33C H 0.3330 0.6934 0.2438 0.061 Uiso 0.50 1 calc PR D 1
N7 N 0.3496(4) 0.8367(3) 0.2271(3) 0.0404(10) Uani 0.50 1 d PD E 2
C35 C 0.3107(5) 0.7639(3) 0.2259(3) 0.0318(10) Uani 0.50 1 d PD E 2
C33A C 0.2550(3) 0.66868(19) 0.23336(19) 0.0406(6) Uani 0.50 1 d PD E 2
H33D H 0.2853 0.6050 0.2946 0.061 Uiso 0.50 1 calc PR E 2
H33E H 0.2912 0.6493 0.1714 0.061 Uiso 0.50 1 calc PR E 2
H33F H 0.1517 0.6892 0.2390 0.061 Uiso 0.50 1 calc PR E 2

loop_
_atom_site_aniso_label
_atom_site_aniso_U_11
_atom_site_aniso_U_22
_atom_site_aniso_U_33
_atom_site_aniso_U_23
_atom_site_aniso_U_13
_atom_site_aniso_U_12
S1 0.0142(2) 0.0406(2) 0.01283(18) -0.01086(17) -0.00245(16) -0.00166(19)
Pd1 0.01532(6) 0.01303(6) 0.01494(6) -0.00359(4) -0.00522(5) -0.00329(5)
Cl1 0.0276(2) 0.0303(2) 0.0200(2) 0.00684(17) -0.00852(18) -0.01508(18)
F1 0.0228(6) 0.0345(6) 0.0790(9) -0.0335(6) -0.0033(6) -0.0003(5)
F2 0.0495(8) 0.0168(6) 0.0728(9) -0.0044(6) -0.0286(7) 0.0040(6)
F3 0.0323(6) 0.0351(6) 0.0745(8) -0.0377(6) -0.0153(6) 0.0014(5)
O1 0.0143(6) 0.0650(9) 0.0181(6) -0.0167(6) -0.0035(5) -0.0026(7)
O2 0.0202(6) 0.0441(8) 0.0139(6) -0.0043(5) -0.0024(5) -0.0097(6)
N1 0.0133(7) 0.0189(6) 0.0171(6) -0.0080(5) 0.0002(5) -0.0072(6)
N2 0.0183(7) 0.0164(6) 0.0229(7) -0.0096(5) -0.0063(6) -0.0023(6)
N3 0.0136(7) 0.0206(7) 0.0138(6) -0.0068(5) -0.0034(5) 0.0002(6)
C1 0.0162(8) 0.0373(9) 0.0223(8) -0.0204(7) 0.0033(7) -0.0112(7)
C2 0.0184(9) 0.0491(10) 0.0489(11) -0.0400(9) 0.0052(8) -0.0120(8)
C3 0.0173(9) 0.0261(9) 0.0586(12) -0.0266(9) -0.0005(9) -0.0031(8)
C4 0.0173(9) 0.0164(8) 0.0353(10) -0.0070(7) -0.0020(8) -0.0044(7)
C5 0.0127(8) 0.0178(7) 0.0178(8) -0.0053(6) 0.0008(6) -0.0074(6)
C6 0.0149(8) 0.0196(8) 0.0125(7) -0.0044(6) -0.0019(6) -0.0034(7)
C7 0.0172(8) 0.0205(8) 0.0155(7) -0.0105(6) -0.0010(7) -0.0039(7)
C8 0.0177(9) 0.0278(9) 0.0183(8) -0.0112(7) -0.0049(7) -0.0016(7)
C9 0.0183(9) 0.0318(9) 0.0303(9) -0.0193(7) -0.0063(7) -0.0049(8)
C10 0.0264(10) 0.0251(8) 0.0395(10) -0.0165(8) -0.0069(8) -0.0088(8)
C11 0.0261(9) 0.0154(8) 0.0352(10) -0.0080(7) -0.0103(8) -0.0061(7)
C12 0.0170(16) 0.0335(14) 0.0063(14) -0.0103(12) -0.0014(12) 0.0050(13)
C13 0.0173(15) 0.0238(14) 0.0198(15) -0.0072(11) -0.0053(12) -0.0019(12)
C14 0.0199(15) 0.0248(14) 0.0199(15) -0.0100(12) -0.0021(12) -0.0001(13)
C15 0.0196(16) 0.0219(14) 0.0162(15) -0.0063(12) -0.0004(12) -0.0061(12)
C16 0.0156(16) 0.0235(14) 0.0204(17) -0.0102(12) 0.0012(14) -0.0057(12)
C17 0.0156(15) 0.0191(14) 0.0112(16) -0.0017(12) -0.0026(12) -0.0057(13)
C18 0.0165(18) 0.0232(17) 0.0178(16) -0.0145(14) 0.0097(14) -0.0121(15)
C19 0.029(2) 0.033(2) 0.032(2) -0.0203(17) -0.0091(18) -0.0008(19)
C20 0.022(2) 0.027(2) 0.031(2) -0.0123(17) -0.0010(18) -0.0043(18)
C21 0.033(2) 0.0159(19) 0.028(2) -0.0095(16) -0.0076(18) 0.0011(18)
C12A 0.0226(15) 0.0370(18) 0.0075(17) -0.0077(13) -0.0001(13) 0.0006(14)
C13A 0.0210(13) 0.0283(15) 0.0220(15) -0.0123(12) -0.0070(13) -0.0021(13)
C14A 0.0215(13) 0.0334(16) 0.0260(16) -0.0174(13) -0.0044(13) 0.0003(14)
C15A 0.0212(16) 0.0198(16) 0.0135(16) -0.0093(12) 0.0030(12) -0.0064(13)
C16A 0.0196(16) 0.0320(18) 0.023(2) -0.0135(14) 0.0041(16) -0.0040(15)
C17A 0.0185(15) 0.0294(18) 0.023(2) -0.0150(14) 0.0057(16) -0.0015(17)
C18A 0.0160(19) 0.022(2) 0.0201(19) -0.0018(15) -0.0008(16) -0.0137(16)
C19A 0.027(2) 0.041(2) 0.032(2) -0.0233(19) -0.0050(18) -0.003(2)
C20A 0.017(2) 0.025(2) 0.0182(19) -0.0169(16) 0.0047(17) -0.0010(17)
C21A 0.026(2) 0.015(2) 0.030(2) -0.0113(17) 0.0025(18) -0.0069(18)
C22 0.0167(8) 0.0235(8) 0.0152(7) -0.0070(6) -0.0028(7) -0.0055(7)
C23 0.0204(9) 0.0213(8) 0.0134(7) -0.0062(6) -0.0015(7) -0.0052(7)
C24 0.0219(9) 0.0244(8) 0.0197(8) -0.0111(7) 0.0035(7) -0.0104(7)
C25 0.0206(9) 0.0382(10) 0.0186(8) -0.0133(7) 0.0003(7) -0.0123(8)
C26 0.0210(9) 0.0375(10) 0.0193(8) -0.0032(8) -0.0072(7) -0.0093(8)
C27 0.0235(9) 0.0253(9) 0.0248(9) -0.0002(7) -0.0075(8) -0.0098(8)
C28 0.0270(10) 0.0494(11) 0.0306(10) -0.0180(9) -0.0023(8) -0.0174(9)
C29 0.0250(10) 0.0196(9) 0.0498(12) -0.0137(8) -0.0129(9) -0.0008(8)
N4 0.036(2) 0.040(2) 0.091(3) -0.031(2) -0.026(2) 0.0030(18)
C30 0.040(2) 0.0269(19) 0.034(2) -0.0061(17) -0.0141(19) -0.0115(18)
C31 0.045(3) 0.029(2) 0.025(2) -0.0084(18) 0.0047(19) -0.018(2)
N6 0.029(2) 0.048(2) 0.068(3) -0.019(2) -0.017(2) -0.0058(18)
C34 0.028(2) 0.028(2) 0.038(2) -0.0035(19) 0.004(2) -0.0016(19)
C31A 0.052(3) 0.016(2) 0.030(2) -0.0034(19) -0.003(2) -0.007(2)
N5 0.033(2) 0.050(2) 0.0365(19) -0.0253(17) -0.0064(17) -0.0043(18)
C32 0.0246(19) 0.0277(17) 0.0239(17) -0.0130(14) -0.0020(15) -0.0071(16)
C33 0.0457(14) 0.0345(11) 0.0433(12) -0.0191(9) -0.0090(11) -0.0007(10)
N7 0.035(2) 0.0324(18) 0.052(2) -0.0178(17) 0.0022(18) -0.0049(17)
C35 0.033(2) 0.029(2) 0.027(2) -0.0080(17) -0.0006(18) -0.0025(19)
C33A 0.0457(14) 0.0345(11) 0.0433(12) -0.0191(9) -0.0090(11) -0.0007(10)

loop_
_atom_type_symbol
_atom_type_description
_atom_type_scat_dispersion_real
_atom_type_scat_dispersion_imag
_atom_type_scat_source
C C 0.0181 0.0091 'International Tables Vol C Tables 4.2.6.8 and 6.1.1.4'
H H 0.0000 0.0000 'International Tables Vol C Tables 4.2.6.8 and 6.1.1.4'
Cl Cl 0.3639 0.7018 'International Tables Vol C Tables 4.2.6.8 and 6.1.1.4'
F F 0.0727 0.0534 'International Tables Vol C Tables 4.2.6.8 and 6.1.1.4'
N N 0.0311 0.0180 'International Tables Vol C Tables 4.2.6.8 and 6.1.1.4'
O O 0.0492 0.0322 'International Tables Vol C Tables 4.2.6.8 and 6.1.1.4'
Pd Pd 0.1215 3.9337 'International Tables Vol C Tables 4.2.6.8 and 6.1.1.4'
S S 0.3331 0.5567 'International Tables Vol C Tables 4.2.6.8 and 6.1.1.4'

loop_
_geom_angle_atom_site_label_1
_geom_angle_atom_site_label_2
_geom_angle_atom_site_label_3
_geom_angle
O1 S1 O2 117.68(9)
O1 S1 N3 108.60(8)
O2 S1 N3 107.80(8)
O1 S1 C12A 106.00(19)
O2 S1 C12A 101.86(16)
N3 S1 C12A 115.10(18)
O1 S1 C12 107.61(16)
O2 S1 C12 108.49(14)
N3 S1 C12 106.10(15)
C12A S1 C12 9.5(2)
C29 Pd1 C22 89.80(8)
C29 Pd1 N3 97.31(8)
C22 Pd1 N3 97.49(6)
C29 Pd1 N1 174.69(7)
C22 Pd1 N1 92.04(7)
N3 Pd1 N1 77.51(6)
C29 Pd1 N2 94.79(7)
C22 Pd1 N2 174.26(6)
N3 Pd1 N2 78.53(6)
N1 Pd1 N2 83.09(6)
C29 Pd1 Cl1 93.54(7)
C22 Pd1 Cl1 90.71(5)
N3 Pd1 Cl1 166.39(4)
N1 Pd1 Cl1 91.42(4)
N2 Pd1 Cl1 92.44(4)
C1 N1 C5 119.79(15)
C1 N1 Pd1 129.33(12)
C5 N1 Pd1 110.88(12)
C11 N2 C7 119.71(16)
C11 N2 Pd1 130.08(12)
C7 N2 Pd1 110.06(12)
C6 N3 S1 119.06(11)
C6 N3 Pd1 101.88(10)
S1 N3 Pd1 137.52(9)
N1 C1 C2 121.40(18)
C1 C2 C3 119.0(2)
C4 C3 C2 119.68(18)
C5 C4 C3 118.37(18)
N1 C5 C4 121.73(18)
N1 C5 C6 112.58(14)
C4 C5 C6 125.56(16)
N3 C6 C5 106.06(14)
N3 C6 C7 109.78(14)
C5 C6 C7 105.51(14)
N2 C7 C8 121.99(16)
N2 C7 C6 112.72(15)
C8 C7 C6 125.05(15)
C7 C8 C9 118.53(16)
C10 C9 C8 119.05(18)
C9 C10 C11 119.25(18)
N2 C11 C10 121.44(17)
C17 C12 C13 114.7(4)
C17 C12 S1 120.9(3)
C13 C12 S1 124.0(4)
C14 C13 C12 122.6(4)
C13 C14 C15 122.0(4)
C16 C15 C14 116.0(4)
C16 C15 C18 124.5(4)
C14 C15 C18 119.1(4)
C15 C16 C17 125.0(5)
C16 C17 C12 119.6(4)
C19 C18 C15 113.0(3)
C19 C18 C20 106.9(4)
C15 C18 C20 106.3(4)
C19 C18 C21 109.8(4)
C15 C18 C21 111.6(4)
C20 C18 C21 108.9(4)
C17A C12A C13A 125.8(5)
C17A C12A S1 118.6(4)
C13A C12A S1 115.6(4)
C12A C13A C14A 116.0(4)
C13A C14A C15A 122.5(4)
C14A C15A C16A 118.2(5)
C14A C15A C18A 119.7(4)
C16A C15A C18A 122.1(5)
C17A C16A C15A 118.1(6)
C12A C17A C16A 119.4(5)
C20A C18A C21A 109.9(4)
C20A C18A C15A 112.4(4)
C21A C18A C15A 108.1(4)
C20A C18A C19A 108.7(4)
C21A C18A C19A 107.2(4)
C15A C18A C19A 110.4(4)
C23 C22 C27 120.81(18)
C23 C22 Pd1 117.59(13)
C27 C22 Pd1 121.53(14)
C22 C23 C24 118.89(16)
C25 C24 C23 121.80(17)
C24 C25 C26 118.00(18)
C24 C25 C28 121.11(18)
C26 C25 C28 120.88(17)
C25 C26 C27 121.19(17)
C22 C27 C26 119.30(18)
F1 C29 F2 105.13(16)
F1 C29 F3 106.43(19)
F2 C29 F3 105.37(16)
F1 C29 Pd1 113.97(13)
F2 C29 Pd1 115.47(16)
F3 C29 Pd1 109.76(13)
N4 C30 C31 175.9(5)
N6 C34 C31A 178.1(5)
N5 C32 C33 175.0(4)

loop_
_geom_bond_atom_site_label_1
_geom_bond_atom_site_label_2
_geom_bond_distance
S1 O1 1.4350(14)
S1 O2 1.4445(14)
S1 N3 1.5934(15)
S1 C12A 1.745(6)
S1 C12 1.818(5)
Pd1 C29 2.021(2)
Pd1 C22 2.0429(18)
Pd1 N3 2.0482(14)
Pd1 N1 2.1373(15)
Pd1 N2 2.1896(15)
Pd1 Cl1 2.2974(5)
F1 C29 1.336(3)
F2 C29 1.345(2)
F3 C29 1.349(3)
N1 C1 1.334(2)
N1 C5 1.349(2)
N2 C11 1.335(2)
N2 C7 1.342(2)
N3 C6 1.476(2)
C1 C2 1.381(3)
C2 C3 1.385(3)
C3 C4 1.382(3)
C4 C5 1.382(3)
C5 C6 1.513(3)
C6 C7 1.525(2)
C7 C8 1.384(3)
C8 C9 1.390(3)
C9 C10 1.385(3)
C10 C11 1.386(3)
C12 C17 1.429(7)
C12 C13 1.429(6)
C13 C14 1.385(6)
C14 C15 1.395(6)
C15 C16 1.357(6)
C15 C18 1.535(6)
C16 C17 1.406(7)
C18 C19 1.516(7)
C18 C20 1.538(6)
C18 C21 1.550(5)
C12A C17A 1.345(9)
C12A C13A 1.354(7)
C13A C14A 1.389(6)
C14A C15A 1.392(6)
C15A C16A 1.442(7)
C15A C18A 1.540(7)
C16A C17A 1.388(9)
C18A C20A 1.521(7)
C18A C21A 1.536(6)
C18A C19A 1.555(7)
C22 C23 1.381(2)
C22 C27 1.384(3)
C23 C24 1.398(3)
C24 C25 1.386(3)
C25 C26 1.392(3)
C25 C28 1.508(3)
C26 C27 1.398(3)
N4 C30 1.129(6)
C30 C31 1.476(6)
N6 C34 1.166(7)
C34 C31A 1.472(8)
N5 C32 1.127(5)
C32 C33 1.498(4)
N7 C35 1.155(6)
